data_7058634
loop_
_publ_author_name
'Gupta, Anand K.'
'Deka, Rajesh'
'Singh, Harkesh B.'
'Butcher, Ray J.'

_publ_section_title
;
 Reactivity of bis[{2,6-(dimethylamino)methyl}phenyl]telluride with Pd(ii)
 and Hg(ii): isolation of the first Pd(ii) complex of an organotellurenium
 cation as a ligand
;
_journal_issue 33
_journal_name_full 'New Journal of Chemistry'
_journal_page_first 13225
_journal_paper_doi 10.1039/C9NJ02469G
_journal_volume 43
_journal_year 2019
_chemical_formula_moiety '2(C24 H38 Cl2 N4 Pd Te), C H2 Cl2'
_chemical_formula_sum 'C49 H78 Cl6 N8 Pd2 Te2'
_chemical_formula_weight 1459.89
_space_group_crystal_system monoclinic
_space_group_IT_number 14
_space_group_name_Hall '-P 2ybc'
_space_group_name_H-M_alt 'P 1 21/c 1'
_symmetry_space_group_name_Hall '-P 2ybc'
_symmetry_space_group_name_H-M 'P 1 21/c 1'
_atom_sites_solution_hydrogens geom
_audit_creation_method SHELXL-2018/3
_audit_update_record
;
2019-01-26 deposited with the CCDC.    2019-07-22 downloaded from the CCDC.
;
_cell_angle_alpha 90
_cell_angle_beta 103.849(2)
_cell_angle_gamma 90
_cell_formula_units_Z 2
_cell_length_a 9.3657(2)
_cell_length_b 18.9012(3)
_cell_length_c 16.6559(3)
_cell_measurement_reflns_used 20221
_cell_measurement_temperature 100(2)
_cell_measurement_theta_max 31.1900
_cell_measurement_theta_min 2.1690
_cell_volume 2862.76(10)
_computing_cell_refinement 'CrysAlisPro 1.171.38.41 (Rigaku OD, 2015)'
_computing_data_collection 'CrysAlisPro 1.171.38.41 (Rigaku OD, 2015)'
_computing_data_reduction 'CrysAlisPro 1.171.38.41 (Rigaku OD, 2015)'
_computing_molecular_graphics 'Olex2 (Dolomanov et al., 2009)'
_computing_publication_material 'Olex2 (Dolomanov et al., 2009)'
_computing_structure_refinement 'SHELXL-2018/3 (Sheldrick, 2015b)'
_computing_structure_solution 'SHELXT 2018/2 (Sheldrick, 2015a)'
_diffrn_ambient_temperature 100(2)
_diffrn_measured_fraction_theta_full 0.997
_diffrn_measured_fraction_theta_max 0.915
_diffrn_measurement_device_type 'dtrek-CrysAlisPro-abstract goniometer imported rigaku-d*trek images'
_diffrn_measurement_method '\w scans'
_diffrn_radiation_type MoK\a
_diffrn_radiation_wavelength 0.71073
_diffrn_reflns_av_R_equivalents 0.0259
_diffrn_reflns_av_unetI/netI 0.0214
_diffrn_reflns_Laue_measured_fraction_full 0.997
_diffrn_reflns_Laue_measured_fraction_max 0.915
_diffrn_reflns_limit_h_max 13
_diffrn_reflns_limit_h_min -11
_diffrn_reflns_limit_k_max 24
_diffrn_reflns_limit_k_min -27
_diffrn_reflns_limit_l_max 24
_diffrn_reflns_limit_l_min -20
_diffrn_reflns_number 29902
_diffrn_reflns_point_group_measured_fraction_full 0.997
_diffrn_reflns_point_group_measured_fraction_max 0.915
_diffrn_reflns_theta_full 25.242
_diffrn_reflns_theta_max 31.173
_diffrn_reflns_theta_min 2.155
_diffrn_source 'fine-focus sealed X-ray tube'
_exptl_absorpt_coefficient_mu 1.948
_exptl_absorpt_correction_T_max 1.00000
_exptl_absorpt_correction_T_min 0.64405
_exptl_absorpt_correction_type multi-scan
_exptl_absorpt_process_details
;
CrysAlisPro 1.171.38.41 (Rigaku Oxford Diffraction, 2015)
Empirical absorption correction using spherical harmonics,
 implemented in SCALE3 ABSPACK scaling algorithm.
;
_exptl_crystal_colour yellow-orange
_exptl_crystal_density_diffrn 1.694
_exptl_crystal_description prism
_exptl_crystal_F_000 1452
_exptl_crystal_size_max 0.22
_exptl_crystal_size_mid 0.17
_exptl_crystal_size_min 0.11
_refine_diff_density_max 0.484
_refine_diff_density_min -0.744
_refine_diff_density_rms 0.090
_refine_ls_extinction_method none
_refine_ls_goodness_of_fit_ref 1.034
_refine_ls_hydrogen_treatment constr
_refine_ls_matrix_type full
_refine_ls_number_parameters 324
_refine_ls_number_reflns 8483
_refine_ls_number_restraints 0
_refine_ls_restrained_S_all 1.034
_refine_ls_R_factor_all 0.0231
_refine_ls_R_factor_gt 0.0202
_refine_ls_shift/su_max 0.003
_refine_ls_shift/su_mean 0.000
_refine_ls_structure_factor_coef Fsqd
_refine_ls_weighting_details 'w=1/[\s^2^(Fo^2^)+(0.0211P)^2^+1.8181P] where P=(Fo^2^+2Fc^2^)/3'
_refine_ls_weighting_scheme calc
_refine_ls_wR_factor_gt 0.0454
_refine_ls_wR_factor_ref 0.0465
_reflns_Friedel_coverage 0.000
_reflns_number_gt 7888
_reflns_number_total 8483
_reflns_threshold_expression 'I > 2\s(I)'
_cod_data_source_file c9nj02469g2.cif
_cod_data_source_block 12
_cod_depositor_comments 'Adding full bibliography for 7058632--7058635.cif.'
_cod_database_code 7058634
_shelx_shelxl_version_number 2018/3
_shelx_space_group_comment
;
The symmetry employed for this shelxl refinement is uniquely defined
by the following loop, which should always be used as a source of
symmetry information in preference to the above space-group names.
They are only intended as comments.
;

loop_
_space_group_symop_operation_xyz
'x, y, z'
'-x, y+1/2, -z+1/2'
'-x, -y, -z'
'x, -y-1/2, z-1/2'

loop_
_atom_site_label
_atom_site_type_symbol
_atom_site_fract_x
_atom_site_fract_y
_atom_site_fract_z
_atom_site_U_iso_or_equiv
_atom_site_adp_type
_atom_site_occupancy
_atom_site_site_symmetry_order
_atom_site_calc_flag
_atom_site_refinement_flags_posn
_atom_site_refinement_flags_adp
_atom_site_refinement_flags_occupancy
_atom_site_disorder_assembly
_atom_site_disorder_group
Te1 Te 0.38180(2) 0.62562(2) 0.23428(2) 0.01020(3) Uani 1 1 d . . . . .
Pd1 Pd 0.20850(2) 0.73038(2) 0.19079(2) 0.01002(3) Uani 1 1 d . . . . .
Cl1 Cl 0.17657(4) 0.68235(2) 0.05979(2) 0.01777(7) Uani 1 1 d . . . . .
Cl2 Cl 0.05642(4) 0.82817(2) 0.13354(2) 0.01785(7) Uani 1 1 d . . . . .
N1 N 0.56982(15) 0.51032(7) 0.34905(9) 0.0175(3) Uani 1 1 d . . . . .
N2 N 0.58078(15) 0.71556(7) 0.15800(8) 0.0159(3) Uani 1 1 d . . . . .
N3 N 0.21335(14) 0.76692(6) 0.31218(8) 0.0113(2) Uani 1 1 d . . . . .
N4 N 0.14797(15) 0.52274(7) 0.16709(8) 0.0175(3) Uani 1 1 d . . . . .
C1 C 0.56832(16) 0.66818(8) 0.32483(9) 0.0118(3) Uani 1 1 d . . . . .
C2 C 0.63252(16) 0.63232(8) 0.39885(9) 0.0125(3) Uani 1 1 d . . . . .
C3 C 0.74691(16) 0.66501(8) 0.45649(9) 0.0152(3) Uani 1 1 d . . . . .
H3A H 0.791331 0.640705 0.506111 0.018 Uiso 1 1 calc R U . . .
C4 C 0.79705(17) 0.73196(9) 0.44305(10) 0.0176(3) Uani 1 1 d . . . . .
H4A H 0.869797 0.754814 0.484516 0.021 Uiso 1 1 calc R U . . .
C5 C 0.73901(17) 0.76494(8) 0.36791(10) 0.0159(3) Uani 1 1 d . . . . .
H5A H 0.775400 0.810018 0.357244 0.019 Uiso 1 1 calc R U . . .
C6 C 0.62798(16) 0.73305(8) 0.30763(9) 0.0128(3) Uani 1 1 d . . . . .
C7 C 0.58834(17) 0.55899(8) 0.41917(9) 0.0154(3) Uani 1 1 d . . . . .
H7A H 0.664374 0.539971 0.466061 0.019 Uiso 1 1 calc R U . . .
H7B H 0.494795 0.561835 0.436812 0.019 Uiso 1 1 calc R U . . .
C8 C 0.7060(2) 0.50316(9) 0.32140(12) 0.0263(4) Uani 1 1 d . . . . .
H8A H 0.689270 0.471793 0.273191 0.039 Uiso 1 1 calc R U . . .
H8B H 0.782860 0.483087 0.366142 0.039 Uiso 1 1 calc R U . . .
H8C H 0.737217 0.549792 0.306326 0.039 Uiso 1 1 calc R U . . .
C9 C 0.5264(2) 0.44090(9) 0.37386(12) 0.0271(4) Uani 1 1 d . . . . .
H9A H 0.512561 0.408201 0.326964 0.041 Uiso 1 1 calc R U . . .
H9B H 0.434142 0.445273 0.391436 0.041 Uiso 1 1 calc R U . . .
H9C H 0.603444 0.422688 0.419816 0.041 Uiso 1 1 calc R U . . .
C10 C 0.58110(17) 0.76710(8) 0.22375(10) 0.0154(3) Uani 1 1 d . . . . .
H10A H 0.481260 0.787229 0.216614 0.019 Uiso 1 1 calc R U . . .
H10B H 0.649207 0.806275 0.219734 0.019 Uiso 1 1 calc R U . . .
C11 C 0.72905(19) 0.68812(10) 0.16281(11) 0.0231(3) Uani 1 1 d . . . . .
H11A H 0.766765 0.665511 0.216665 0.035 Uiso 1 1 calc R U . . .
H11B H 0.794104 0.727184 0.156229 0.035 Uiso 1 1 calc R U . . .
H11C H 0.725366 0.653321 0.118738 0.035 Uiso 1 1 calc R U . . .
C12 C 0.5245(2) 0.75007(11) 0.07777(10) 0.0244(4) Uani 1 1 d . . . . .
H12A H 0.425320 0.768222 0.074649 0.037 Uiso 1 1 calc R U . . .
H12B H 0.521137 0.715698 0.033300 0.037 Uiso 1 1 calc R U . . .
H12C H 0.589491 0.789335 0.071763 0.037 Uiso 1 1 calc R U . . .
C13 C 0.25827(16) 0.59842(8) 0.32271(9) 0.0118(3) Uani 1 1 d . . . . .
C14 C 0.23657(16) 0.64793(8) 0.38131(9) 0.0121(3) Uani 1 1 d . . . . .
C15 C 0.15417(18) 0.62857(8) 0.43743(10) 0.0170(3) Uani 1 1 d . . . . .
H15A H 0.140878 0.661277 0.478334 0.020 Uiso 1 1 calc R U . . .
C16 C 0.09162(19) 0.56177(9) 0.43368(11) 0.0213(3) Uani 1 1 d . . . . .
H16A H 0.038077 0.548491 0.473076 0.026 Uiso 1 1 calc R U . . .
C17 C 0.10672(18) 0.51423(9) 0.37283(11) 0.0201(3) Uani 1 1 d . . . . .
H17A H 0.060701 0.469189 0.369652 0.024 Uiso 1 1 calc R U . . .
C18 C 0.18901(17) 0.53215(8) 0.31630(10) 0.0156(3) Uani 1 1 d . . . . .
C19 C 0.29303(16) 0.72263(7) 0.38421(9) 0.0118(3) Uani 1 1 d . . . . .
H19A H 0.399001 0.721555 0.384893 0.014 Uiso 1 1 calc R U . . .
H19B H 0.282848 0.745149 0.436213 0.014 Uiso 1 1 calc R U . . .
C20 C 0.27978(18) 0.83857(8) 0.32526(10) 0.0169(3) Uani 1 1 d . . . . .
H20A H 0.270585 0.857034 0.378775 0.025 Uiso 1 1 calc R U . . .
H20B H 0.228614 0.870173 0.281015 0.025 Uiso 1 1 calc R U . . .
H20C H 0.383992 0.835812 0.324626 0.025 Uiso 1 1 calc R U . . .
C21 C 0.05733(17) 0.77238(8) 0.31845(10) 0.0153(3) Uani 1 1 d . . . . .
H21A H 0.054665 0.789474 0.373623 0.023 Uiso 1 1 calc R U . . .
H21B H 0.010734 0.725699 0.309241 0.023 Uiso 1 1 calc R U . . .
H21C H 0.004187 0.805549 0.276610 0.023 Uiso 1 1 calc R U . . .
C22 C 0.19451(18) 0.48373(8) 0.24490(10) 0.0183(3) Uani 1 1 d . . . . .
H22A H 0.295883 0.465810 0.251027 0.022 Uiso 1 1 calc R U . . .
H22B H 0.128734 0.442695 0.244712 0.022 Uiso 1 1 calc R U . . .
C23 C -0.00816(19) 0.54171(10) 0.14942(12) 0.0256(4) Uani 1 1 d . . . . .
H23A H -0.033455 0.570573 0.099131 0.038 Uiso 1 1 calc R U . . .
H23B H -0.027549 0.568679 0.195930 0.038 Uiso 1 1 calc R U . . .
H23C H -0.067891 0.498548 0.141378 0.038 Uiso 1 1 calc R U . . .
C24 C 0.1802(2) 0.48403(10) 0.09797(11) 0.0281(4) Uani 1 1 d . . . . .
H24A H 0.285057 0.472078 0.110578 0.042 Uiso 1 1 calc R U . . .
H24B H 0.155560 0.513462 0.048118 0.042 Uiso 1 1 calc R U . . .
H24C H 0.121779 0.440486 0.088666 0.042 Uiso 1 1 calc R U . . .
Cl1S Cl 0.5923(2) 0.50922(10) 0.09931(9) 0.0373(3) Uani 0.5 1 d . . P A -1
Cl2S Cl 0.4057(2) 0.49777(11) -0.06746(10) 0.0376(4) Uani 0.5 1 d . . P A -1
C1S C 0.4828(4) 0.5554(2) 0.0146(2) 0.0286(8) Uani 0.5 1 d . . P A -1
H1SA H 0.402944 0.580427 0.032580 0.034 Uiso 0.5 1 calc R U P A -1
H1SB H 0.543759 0.591317 -0.004886 0.034 Uiso 0.5 1 calc R U P A -1

loop_
_atom_site_aniso_label
_atom_site_aniso_U_11
_atom_site_aniso_U_22
_atom_site_aniso_U_33
_atom_site_aniso_U_23
_atom_site_aniso_U_13
_atom_site_aniso_U_12
Te1 0.00985(5) 0.01047(4) 0.00992(5) -0.00098(3) 0.00162(3) 0.00055(3)
Pd1 0.01027(5) 0.01095(5) 0.00859(5) 0.00121(3) 0.00176(4) 0.00036(4)
Cl1 0.02291(18) 0.02009(17) 0.00954(15) 0.00014(12) 0.00235(13) -0.00024(14)
Cl2 0.01988(18) 0.01678(16) 0.01561(16) 0.00462(13) 0.00175(13) 0.00507(13)
N1 0.0178(6) 0.0115(6) 0.0214(7) -0.0007(5) 0.0009(5) 0.0008(5)
N2 0.0148(6) 0.0211(6) 0.0123(6) 0.0025(5) 0.0042(5) 0.0014(5)
N3 0.0112(6) 0.0113(5) 0.0118(6) -0.0001(4) 0.0034(4) -0.0006(4)
N4 0.0158(6) 0.0165(6) 0.0180(6) -0.0022(5) -0.0003(5) 0.0009(5)
C1 0.0099(6) 0.0131(6) 0.0126(6) -0.0025(5) 0.0032(5) -0.0001(5)
C2 0.0114(6) 0.0133(6) 0.0127(7) -0.0020(5) 0.0029(5) 0.0019(5)
C3 0.0116(6) 0.0206(7) 0.0130(7) -0.0030(5) 0.0023(5) 0.0016(5)
C4 0.0119(7) 0.0230(8) 0.0176(7) -0.0073(6) 0.0029(6) -0.0016(6)
C5 0.0134(7) 0.0155(7) 0.0204(7) -0.0042(5) 0.0071(6) -0.0032(5)
C6 0.0111(6) 0.0137(6) 0.0152(7) -0.0008(5) 0.0062(5) -0.0001(5)
C7 0.0157(7) 0.0140(7) 0.0148(7) 0.0029(5) 0.0002(5) 0.0013(5)
C8 0.0254(9) 0.0189(8) 0.0352(10) -0.0063(7) 0.0083(7) 0.0057(7)
C9 0.0273(9) 0.0142(7) 0.0336(10) 0.0048(7) -0.0052(7) -0.0008(6)
C10 0.0143(7) 0.0132(7) 0.0193(7) 0.0037(5) 0.0051(6) -0.0004(5)
C11 0.0183(8) 0.0320(9) 0.0198(8) -0.0005(7) 0.0064(6) 0.0056(7)
C12 0.0220(8) 0.0353(10) 0.0161(8) 0.0102(7) 0.0052(6) 0.0009(7)
C13 0.0102(6) 0.0130(6) 0.0120(6) 0.0024(5) 0.0021(5) 0.0007(5)
C14 0.0104(6) 0.0134(6) 0.0117(6) 0.0020(5) 0.0011(5) 0.0005(5)
C15 0.0184(7) 0.0187(7) 0.0147(7) 0.0050(5) 0.0059(6) 0.0025(6)
C16 0.0195(8) 0.0229(8) 0.0239(8) 0.0097(6) 0.0100(6) 0.0005(6)
C17 0.0167(7) 0.0149(7) 0.0290(9) 0.0077(6) 0.0058(6) -0.0015(6)
C18 0.0135(7) 0.0119(6) 0.0195(7) 0.0026(5) 0.0002(6) 0.0004(5)
C19 0.0119(6) 0.0139(6) 0.0093(6) -0.0004(5) 0.0021(5) 0.0005(5)
C20 0.0218(8) 0.0119(7) 0.0177(7) -0.0014(5) 0.0060(6) -0.0038(6)
C21 0.0117(7) 0.0187(7) 0.0164(7) 0.0016(5) 0.0051(5) 0.0032(5)
C22 0.0175(7) 0.0117(7) 0.0227(8) -0.0011(6) -0.0008(6) -0.0010(6)
C23 0.0155(8) 0.0296(9) 0.0281(9) 0.0008(7) -0.0018(7) 0.0009(7)
C24 0.0317(10) 0.0263(9) 0.0232(9) -0.0083(7) 0.0004(7) 0.0031(7)
Cl1S 0.0289(6) 0.0386(7) 0.0393(9) 0.0010(7) -0.0019(8) 0.0108(5)
Cl2S 0.0331(6) 0.0380(7) 0.0377(9) -0.0084(7) 0.0005(7) 0.0006(5)
C1S 0.0276(19) 0.0252(18) 0.0310(19) -0.0010(15) 0.0033(15) 0.0040(15)

loop_
_atom_type_symbol
_atom_type_description
_atom_type_scat_dispersion_real
_atom_type_scat_dispersion_imag
_atom_type_scat_source
C C 0.0033 0.0016 'International Tables Vol C Tables 4.2.6.8 and 6.1.1.4'
H H 0.0000 0.0000 'International Tables Vol C Tables 4.2.6.8 and 6.1.1.4'
Cl Cl 0.1484 0.1585 'International Tables Vol C Tables 4.2.6.8 and 6.1.1.4'
N N 0.0061 0.0033 'International Tables Vol C Tables 4.2.6.8 and 6.1.1.4'
Pd Pd -0.9988 1.0072 'International Tables Vol C Tables 4.2.6.8 and 6.1.1.4'
Te Te -0.5308 1.6751 'International Tables Vol C Tables 4.2.6.8 and 6.1.1.4'

loop_
_geom_angle_atom_site_label_1
_geom_angle_atom_site_label_2
_geom_angle_atom_site_label_3
_geom_angle
C13 Te1 C1 95.07(5)
C13 Te1 Pd1 88.28(4)
C1 Te1 Pd1 105.13(4)
C13 Te1 N4 68.13(5)
C1 Te1 N4 155.66(5)
Pd1 Te1 N4 92.29(3)
C13 Te1 N2 156.09(5)
C1 Te1 N2 66.95(5)
Pd1 Te1 N2 81.86(3)
N4 Te1 N2 133.67(4)
C13 Te1 N1 74.44(5)
C1 Te1 N1 66.05(5)
Pd1 Te1 N1 159.28(3)
N4 Te1 N1 91.76(4)
N2 Te1 N1 109.50(4)
N3 Pd1 Cl1 172.60(4)
N3 Pd1 Cl2 90.19(3)
Cl1 Pd1 Cl2 89.828(14)
N3 Pd1 Te1 96.59(3)
Cl1 Pd1 Te1 83.866(10)
Cl2 Pd1 Te1 172.502(11)
C9 N1 C8 109.17(14)
C9 N1 C7 109.05(14)
C8 N1 C7 111.33(13)
C9 N1 Te1 129.82(10)
C8 N1 Te1 106.04(10)
C7 N1 Te1 89.52(8)
C10 N2 C11 111.21(13)
C10 N2 C12 108.74(13)
C11 N2 C12 109.64(13)
C10 N2 Te1 87.18(8)
C11 N2 Te1 116.73(10)
C12 N2 Te1 120.70(10)
C20 N3 C21 108.03(12)
C20 N3 C19 106.25(11)
C21 N3 C19 106.81(11)
C20 N3 Pd1 110.40(9)
C21 N3 Pd1 106.88(9)
C19 N3 Pd1 118.07(9)
C24 N4 C22 111.90(13)
C24 N4 C23 110.50(14)
C22 N4 C23 111.86(14)
C24 N4 Te1 110.89(11)
C22 N4 Te1 87.67(8)
C23 N4 Te1 122.06(10)
C6 C1 C2 119.40(13)
C6 C1 Te1 118.35(10)
C2 C1 Te1 122.24(11)
C3 C2 C1 118.95(14)
C3 C2 C7 117.26(13)
C1 C2 C7 123.77(13)
C4 C3 C2 121.70(14)
C4 C3 H3A 119.2
C2 C3 H3A 119.2
C3 C4 C5 118.76(14)
C3 C4 H4A 120.6
C5 C4 H4A 120.6
C4 C5 C6 121.18(14)
C4 C5 H5A 119.4
C6 C5 H5A 119.4
C5 C6 C1 119.59(14)
C5 C6 C10 118.95(14)
C1 C6 C10 121.36(13)
N1 C7 C2 112.64(13)
N1 C7 H7A 109.1
C2 C7 H7A 109.1
N1 C7 H7B 109.1
C2 C7 H7B 109.1
H7A C7 H7B 107.8
N1 C8 H8A 109.5
N1 C8 H8B 109.5
H8A C8 H8B 109.5
N1 C8 H8C 109.5
H8A C8 H8C 109.5
H8B C8 H8C 109.5
N1 C9 H9A 109.5
N1 C9 H9B 109.5
H9A C9 H9B 109.5
N1 C9 H9C 109.5
H9A C9 H9C 109.5
H9B C9 H9C 109.5
N2 C10 C6 110.95(12)
N2 C10 H10A 109.4
C6 C10 H10A 109.4
N2 C10 H10B 109.4
C6 C10 H10B 109.4
H10A C10 H10B 108.0
N2 C11 H11A 109.5
N2 C11 H11B 109.5
H11A C11 H11B 109.5
N2 C11 H11C 109.5
H11A C11 H11C 109.5
H11B C11 H11C 109.5
N2 C12 H12A 109.5
N2 C12 H12B 109.5
H12A C12 H12B 109.5
N2 C12 H12C 109.5
H12A C12 H12C 109.5
H12B C12 H12C 109.5
C14 C13 C18 120.51(14)
C14 C13 Te1 120.71(11)
C18 C13 Te1 118.55(11)
C15 C14 C13 119.13(14)
C15 C14 C19 118.10(14)
C13 C14 C19 122.72(14)
C16 C15 C14 120.25(15)
C16 C15 H15A 119.9
C14 C15 H15A 119.9
C17 C16 C15 120.45(16)
C17 C16 H16A 119.8
C15 C16 H16A 119.8
C16 C17 C18 120.39(15)
C16 C17 H17A 119.8
C18 C17 H17A 119.8
C17 C18 C13 119.07(15)
C17 C18 C22 120.86(14)
C13 C18 C22 119.90(14)
C14 C19 N3 113.13(11)
C14 C19 H19A 109.0
N3 C19 H19A 109.0
C14 C19 H19B 109.0
N3 C19 H19B 109.0
H19A C19 H19B 107.8
N3 C20 H20A 109.5
N3 C20 H20B 109.5
H20A C20 H20B 109.5
N3 C20 H20C 109.5
H20A C20 H20C 109.5
H20B C20 H20C 109.5
N3 C21 H21A 109.5
N3 C21 H21B 109.5
H21A C21 H21B 109.5
N3 C21 H21C 109.5
H21A C21 H21C 109.5
H21B C21 H21C 109.5
N4 C22 C18 109.43(12)
N4 C22 H22A 109.8
C18 C22 H22A 109.8
N4 C22 H22B 109.8
C18 C22 H22B 109.8
H22A C22 H22B 108.2
N4 C23 H23A 109.5
N4 C23 H23B 109.5
H23A C23 H23B 109.5
N4 C23 H23C 109.5
H23A C23 H23C 109.5
H23B C23 H23C 109.5
N4 C24 H24A 109.5
N4 C24 H24B 109.5
H24A C24 H24B 109.5
N4 C24 H24C 109.5
H24A C24 H24C 109.5
H24B C24 H24C 109.5
Cl2S C1S Cl1S 111.5(2)
Cl2S C1S H1SA 109.3
Cl1S C1S H1SA 109.3
Cl2S C1S H1SB 109.3
Cl1S C1S H1SB 109.3
H1SA C1S H1SB 108.0

loop_
_geom_bond_atom_site_label_1
_geom_bond_atom_site_label_2
_geom_bond_distance
Te1 C13 2.1420(15)
Te1 C1 2.1707(14)
Te1 Pd1 2.55287(14)
Te1 N4 2.9423(13)
Te1 N2 3.0184(14)
Te1 N1 3.1454(13)
Pd1 N3 2.1266(12)
Pd1 Cl1 2.3156(4)
Pd1 Cl2 2.3883(4)
N1 C9 1.462(2)
N1 C8 1.463(2)
N1 C7 1.464(2)
N2 C10 1.465(2)
N2 C11 1.466(2)
N2 C12 1.467(2)
N3 C20 1.4845(19)
N3 C21 1.493(2)
N3 C19 1.5061(18)
N4 C24 1.456(2)
N4 C22 1.464(2)
N4 C23 1.465(2)
C1 C6 1.405(2)
C1 C2 1.409(2)
C2 C3 1.400(2)
C2 C7 1.508(2)
C3 C4 1.386(2)
C3 H3A 0.9500
C4 C5 1.387(2)
C4 H4A 0.9500
C5 C6 1.397(2)
C5 H5A 0.9500
C6 C10 1.505(2)
C7 H7A 0.9900
C7 H7B 0.9900
C8 H8A 0.9800
C8 H8B 0.9800
C8 H8C 0.9800
C9 H9A 0.9800
C9 H9B 0.9800
C9 H9C 0.9800
C10 H10A 0.9900
C10 H10B 0.9900
C11 H11A 0.9800
C11 H11B 0.9800
C11 H11C 0.9800
C12 H12A 0.9800
C12 H12B 0.9800
C12 H12C 0.9800
C13 C14 1.402(2)
C13 C18 1.403(2)
C14 C15 1.396(2)
C14 C19 1.504(2)
C15 C16 1.387(2)
C15 H15A 0.9500
C16 C17 1.387(3)
C16 H16A 0.9500
C17 C18 1.394(2)
C17 H17A 0.9500
C18 C22 1.511(2)
C19 H19A 0.9900
C19 H19B 0.9900
C20 H20A 0.9800
C20 H20B 0.9800
C20 H20C 0.9800
C21 H21A 0.9800
C21 H21B 0.9800
C21 H21C 0.9800
C22 H22A 0.9900
C22 H22B 0.9900
C23 H23A 0.9800
C23 H23B 0.9800
C23 H23C 0.9800
C24 H24A 0.9800
C24 H24B 0.9800
C24 H24C 0.9800
Cl1S C1S 1.764(4)
Cl2S C1S 1.762(4)
C1S H1SA 0.9900
C1S H1SB 0.9900

loop_
_geom_hbond_atom_site_label_D
_geom_hbond_atom_site_label_H
_geom_hbond_atom_site_label_A
_geom_hbond_distance_DH
_geom_hbond_distance_HA
_geom_hbond_distance_DA
_geom_hbond_angle_DHA
_geom_hbond_site_symmetry_A
_geom_hbond_publ_flag
C8 H8A Cl1S^a 0.98 2.91 3.598(3) 128.3 . yes
C11 H11C Cl1S^a 0.98 2.98 3.680(3) 129.3 . yes
C12 H12A Cl1 0.98 2.80 3.4468(19) 124.0 . yes
C19 H19B Cl1 0.99 2.84 3.8073(15) 164.6 4_576 yes
C20 H20B Cl2 0.98 2.71 3.3785(16) 125.4 . yes
C21 H21C Cl2 0.98 2.58 3.2535(16) 125.9 . yes
C1S^a H1SA^a Cl1 0.99 2.98 3.948(4) 166.4 . yes

loop_
_geom_torsion_atom_site_label_1
_geom_torsion_atom_site_label_2
_geom_torsion_atom_site_label_3
_geom_torsion_atom_site_label_4
_geom_torsion
C6 C1 C2 C3 5.1(2)
Te1 C1 C2 C3 -176.24(11)
C6 C1 C2 C7 -173.03(14)
Te1 C1 C2 C7 5.7(2)
C1 C2 C3 C4 0.9(2)
C7 C2 C3 C4 179.07(14)
C2 C3 C4 C5 -4.6(2)
C3 C4 C5 C6 2.5(2)
C4 C5 C6 C1 3.4(2)
C4 C5 C6 C10 -173.07(15)
C2 C1 C6 C5 -7.2(2)
Te1 C1 C6 C5 174.09(11)
C2 C1 C6 C10 169.23(14)
Te1 C1 C6 C10 -9.52(19)
C9 N1 C7 C2 -179.69(13)
C8 N1 C7 C2 59.79(17)
Te1 N1 C7 C2 -47.27(12)
C3 C2 C7 N1 -134.34(14)
C1 C2 C7 N1 43.8(2)
C11 N2 C10 C6 -63.15(17)
C12 N2 C10 C6 176.04(13)
Te1 N2 C10 C6 54.50(11)
C5 C6 C10 N2 129.40(15)
C1 C6 C10 N2 -47.01(19)
C18 C13 C14 C15 4.8(2)
Te1 C13 C14 C15 179.33(11)
C18 C13 C14 C19 -172.47(13)
Te1 C13 C14 C19 2.05(18)
C13 C14 C15 C16 -1.6(2)
C19 C14 C15 C16 175.78(14)
C14 C15 C16 C17 -1.8(2)
C15 C16 C17 C18 2.1(2)
C16 C17 C18 C13 1.1(2)
C16 C17 C18 C22 -174.17(15)
C14 C13 C18 C17 -4.5(2)
Te1 C13 C18 C17 -179.16(11)
C14 C13 C18 C22 170.75(13)
Te1 C13 C18 C22 -3.88(18)
C15 C14 C19 N3 -107.66(15)
C13 C14 C19 N3 69.65(18)
C20 N3 C19 C14 178.92(13)
C21 N3 C19 C14 63.79(15)
Pd1 N3 C19 C14 -56.54(15)
C24 N4 C22 C18 167.85(14)
C23 N4 C22 C18 -67.54(17)
Te1 N4 C22 C18 56.24(12)
C17 C18 C22 N4 124.13(16)
C13 C18 C22 N4 -51.06(19)
